data_2224619
loop_
_publ_author_name
'Monroe, Thomas Blake'
'Thomas, Andy A.'
'Jones, Daniel S.'
'Ogle, Craig A.'

_publ_section_title
;
 Bis(2-naphthylmethyl)diphenylsilane
;
_journal_coeditor_code FL2263
_journal_issue 1
_journal_name_full 'Acta Crystallographica Section E'
_journal_page_first o132
_journal_paper_doi 10.1107/S1600536809047412
_journal_volume 66
_journal_year 2010
_chemical_formula_iupac 'C34 H28 Si1'
_chemical_formula_moiety 'C34 H28 Si1'
_chemical_formula_sum 'C34 H28 Si'
_chemical_formula_weight 464.65
_chemical_name_systematic
;
Bis(2-naphthylmethyl)diphenylsilane
;
_space_group_IT_number 2
_symmetry_cell_setting triclinic
_symmetry_space_group_name_Hall '-P 1'
_symmetry_space_group_name_H-M 'P -1'
_atom_sites_solution_hydrogens geom
_atom_sites_solution_primary direct
_atom_sites_solution_secondary difmap
_audit_creation_method 'WinGX routine CIF_UPDATE'
_cell_angle_alpha 75.820(9)
_cell_angle_beta 83.767(11)
_cell_angle_gamma 70.575(11)
_cell_formula_units_Z 2
_cell_length_a 9.4884(14)
_cell_length_b 11.0673(13)
_cell_length_c 13.3450(15)
_cell_measurement_reflns_used 25
_cell_measurement_temperature 295(2)
_cell_measurement_theta_max 40.34
_cell_measurement_theta_min 9.65
_cell_volume 1280.8(3)
_computing_cell_refinement 'CAD-4 EXPRESS (Enraf--Nonius, 1994)'
_computing_data_collection 'CAD-4 EXPRESS (Enraf--Nonius, 1994)'
_computing_data_reduction 'XCAD4 (Harms & Wocadlo, 1995)'
_computing_molecular_graphics
;ORTEP-3 for Windows (Farrugia, 1997) and
<i>Mercury</i> (Macrae <i>et al.</i>,  2006)
;
_computing_publication_material 'WinGX (Farrugia, 1999)'
_computing_structure_refinement 'SHELXL97 (Sheldrick, 2008)'
_computing_structure_solution 'SHELXS97 (Sheldrick, 2008)'
_diffrn_ambient_temperature 295(2)
_diffrn_measured_fraction_theta_full 1
_diffrn_measured_fraction_theta_max 1
_diffrn_measurement_device '\k-geometry diffractometer'
_diffrn_measurement_device_type 'Enraf--Nonius CAD-4'
_diffrn_measurement_method 'Non-profiled \w/2\q'
_diffrn_radiation_type CuK\a
_diffrn_radiation_wavelength 1.54184
_diffrn_reflns_av_R_equivalents 0.0445
_diffrn_reflns_limit_h_max 11
_diffrn_reflns_limit_h_min -11
_diffrn_reflns_limit_k_max 13
_diffrn_reflns_limit_k_min -13
_diffrn_reflns_limit_l_max 15
_diffrn_reflns_limit_l_min -15
_diffrn_reflns_number 9101
_diffrn_reflns_theta_full 67.44
_diffrn_reflns_theta_max 67.44
_diffrn_reflns_theta_min 3.42
_diffrn_standards_decay_% 1
_diffrn_standards_interval_count 165
_diffrn_standards_interval_time 60
_diffrn_standards_number 3
_exptl_absorpt_coefficient_mu 0.9440
_exptl_absorpt_correction_T_max 0.9541
_exptl_absorpt_correction_T_min 0.8144
_exptl_absorpt_correction_type analytical
_exptl_absorpt_process_details
;
(see. N.W. Alcock (1970))
;
_exptl_crystal_colour colorless
_exptl_crystal_density_diffrn 1.205
_exptl_crystal_density_method 'not measured'
_exptl_crystal_description prism
_exptl_crystal_F_000 492
_exptl_crystal_size_max 0.364
_exptl_crystal_size_mid 0.196
_exptl_crystal_size_min 0.054
_refine_diff_density_max 0.166
_refine_diff_density_min -0.203
_refine_ls_extinction_coef 0.0037(4)
_refine_ls_extinction_expression Fc^*^=kFc[1+0.001xFc^2^\l^3^/sin(2\q)]^-1/4^
_refine_ls_extinction_method 'SHELXL97 (Sheldrick, 2008)'
_refine_ls_goodness_of_fit_ref 1.005
_refine_ls_hydrogen_treatment mixed
_refine_ls_matrix_type full
_refine_ls_number_parameters 333
_refine_ls_number_reflns 4618
_refine_ls_number_restraints 0
_refine_ls_restrained_S_all 1.005
_refine_ls_R_factor_all 0.0777
_refine_ls_R_factor_gt 0.0372
_refine_ls_shift/su_max 0.001
_refine_ls_shift/su_mean 0.000
_refine_ls_structure_factor_coef Fsqd
_refine_ls_weighting_details 'calc w=1/[\s^2^(Fo^2^)+(0.0422P)^2^+0.1595P] where P=(Fo^2^+2Fc^2^)/3'
_refine_ls_weighting_scheme calc
_refine_ls_wR_factor_gt 0.0890
_refine_ls_wR_factor_ref 0.1020
_reflns_number_gt 3060
_reflns_number_total 4618
_reflns_threshold_expression I>2\s(I)
_cod_data_source_file fl2263.cif
_cod_data_source_block I
_cod_database_code 2224619
_cod_database_fobs_code 2224619

loop_
_symmetry_equiv_pos_as_xyz
'x, y, z'
'-x, -y, -z'

loop_
_atom_site_type_symbol
_atom_site_label
_atom_site_fract_x
_atom_site_fract_y
_atom_site_fract_z
_atom_site_U_iso_or_equiv
_atom_site_adp_type
_atom_site_calc_flag
_atom_site_refinement_flags
_atom_site_occupancy
_atom_site_disorder_assembly
_atom_site_disorder_group
H H24B 0.231(2) 0.353(2) 0.7647(17) 0.069(7) Uiso d . 1 . .
H H13A 0.348(2) 0.458(2) 0.5907(16) 0.067(7) Uiso d . 1 . .
H H24A 0.117(3) 0.479(2) 0.7954(16) 0.063(6) Uiso d . 1 . .
H H13B 0.422(3) 0.572(2) 0.5734(18) 0.085(8) Uiso d . 1 . .
Si Si 0.34325(6) 0.51722(5) 0.74770(4) 0.04382(15) Uani d . 1 . .
C C1 0.5414(2) 0.42670(17) 0.78451(14) 0.0431(4) Uani d . 1 . .
C C7 0.2828(2) 0.67956(18) 0.78528(13) 0.0429(4) Uani d . 1 . .
C C14 0.1897(2) 0.64223(19) 0.55711(14) 0.0484(5) Uani d . 1 . .
C C25 0.2299(2) 0.34952(18) 0.91925(15) 0.0468(5) Uani d . 1 . .
C C12 0.3864(2) 0.73768(19) 0.80112(15) 0.0507(5) Uani d . 1 . .
H H12 0.4880 0.6936 0.7945 0.061 Uiso calc R 1 . .
C C22 -0.0752(2) 0.7066(2) 0.52307(14) 0.0500(5) Uani d . 1 . .
C C27 0.2921(2) 0.15022(19) 1.05667(16) 0.0489(5) Uani d . 1 . .
C C32 0.2569(2) 0.22750(19) 1.13133(15) 0.0481(5) Uani d . 1 . .
C C34 0.1945(2) 0.42439(19) 0.99582(16) 0.0554(5) Uani d . 1 . .
H H34 0.1610 0.5156 0.9760 0.067 Uiso calc R 1 . .
C C26 0.2781(2) 0.21659(19) 0.94994(16) 0.0520(5) Uani d . 1 . .
H H26 0.3030 0.1668 0.8999 0.062 Uiso calc R 1 . .
C C23 0.0584(2) 0.6132(2) 0.56567(15) 0.0511(5) Uani d . 1 . .
H H23 0.0574 0.5296 0.6005 0.061 Uiso calc R 1 . .
C C24 0.2150(3) 0.4184(2) 0.80615(17) 0.0561(5) Uani d . 1 . .
C C6 0.6578(2) 0.3999(2) 0.71170(16) 0.0559(5) Uani d . 1 . .
H H6 0.6359 0.4249 0.6419 0.067 Uiso calc R 1 . .
C C33 0.2086(2) 0.3654(2) 1.09779(16) 0.0556(5) Uani d . 1 . .
H H33 0.1859 0.4171 1.1465 0.067 Uiso calc R 1 . .
C C8 0.1324(2) 0.75053(19) 0.79637(16) 0.0533(5) Uani d . 1 . .
H H8 0.0602 0.7154 0.7860 0.064 Uiso calc R 1 . .
C C2 0.5820(2) 0.38502(19) 0.88809(15) 0.0534(5) Uani d . 1 . .
H H2 0.5081 0.4005 0.9395 0.064 Uiso calc R 1 . .
C C17 -0.0733(2) 0.8326(2) 0.46839(15) 0.0538(5) Uani d . 1 . .
C C11 0.3415(2) 0.8586(2) 0.82632(17) 0.0610(6) Uani d . 1 . .
H H11 0.4128 0.8951 0.8359 0.073 Uiso calc R 1 . .
C C13 0.3323(2) 0.5450(2) 0.60306(15) 0.0533(5) Uani d . 1 . .
C C5 0.8042(2) 0.3374(2) 0.73991(18) 0.0667(6) Uani d . 1 . .
H H5 0.8793 0.3220 0.6892 0.080 Uiso calc R 1 . .
C C9 0.0876(2) 0.8709(2) 0.82220(17) 0.0610(6) Uani d . 1 . .
H H9 -0.0138 0.9155 0.8294 0.073 Uiso calc R 1 . .
C C31 0.2693(2) 0.1627(2) 1.23757(16) 0.0594(5) Uani d . 1 . .
H H31 0.2464 0.2119 1.2880 0.071 Uiso calc R 1 . .
C C10 0.1923(2) 0.9257(2) 0.83749(17) 0.0608(6) Uani d . 1 . .
H H10 0.1623 1.0070 0.8551 0.073 Uiso calc R 1 . .
C C3 0.7281(2) 0.3218(2) 0.91611(17) 0.0593(5) Uani d . 1 . .
H H3 0.7513 0.2951 0.9857 0.071 Uiso calc R 1 . .
C C4 0.8400(2) 0.2979(2) 0.84222(18) 0.0630(6) Uani d . 1 . .
H H4 0.9389 0.2554 0.8613 0.076 Uiso calc R 1 . .
C C15 0.1884(2) 0.7688(2) 0.50217(16) 0.0590(5) Uani d . 1 . .
H H15 0.2761 0.7905 0.4955 0.071 Uiso calc R 1 . .
C C21 -0.2121(3) 0.6793(2) 0.5334(2) 0.0698(6) Uani d . 1 . .
H H21 -0.2162 0.5970 0.5690 0.084 Uiso calc R 1 . .
C C16 0.0625(3) 0.8597(2) 0.45870(17) 0.0627(6) Uani d . 1 . .
H H16 0.0662 0.9416 0.4217 0.075 Uiso calc R 1 . .
C C28 0.3387(2) 0.0136(2) 1.08931(19) 0.0642(6) Uani d . 1 . .
H H28 0.3629 -0.0377 1.0403 0.077 Uiso calc R 1 . .
C C30 0.3144(2) 0.0290(2) 1.26605(18) 0.0678(7) Uani d . 1 . .
H H30 0.3221 -0.0127 1.3357 0.081 Uiso calc R 1 . .
C C29 0.3492(3) -0.0456(2) 1.1907(2) 0.0709(7) Uani d . 1 . .
H H29 0.3799 -0.1368 1.2107 0.085 Uiso calc R 1 . .
C C18 -0.2061(3) 0.9261(2) 0.42547(18) 0.0712(6) Uani d . 1 . .
H H18 -0.2051 1.0090 0.3891 0.085 Uiso calc R 1 . .
C C20 -0.3378(3) 0.7729(3) 0.4914(2) 0.0857(8) Uani d . 1 . .
H H20 -0.4274 0.7541 0.4993 0.103 Uiso calc R 1 . .
C C19 -0.3347(3) 0.8966(3) 0.4365(2) 0.0856(8) Uani d . 1 . .
H H19 -0.4214 0.9590 0.4075 0.103 Uiso calc R 1 . .

loop_
_atom_site_aniso_label
_atom_site_aniso_U_11
_atom_site_aniso_U_22
_atom_site_aniso_U_33
_atom_site_aniso_U_12
_atom_site_aniso_U_13
_atom_site_aniso_U_23
Si 0.0394(3) 0.0496(3) 0.0420(3) -0.0157(2) -0.0023(2) -0.0067(2)
C1 0.0433(11) 0.0416(10) 0.0431(10) -0.0136(8) -0.0019(8) -0.0067(8)
C7 0.0369(10) 0.0512(10) 0.0399(10) -0.0163(8) -0.0019(8) -0.0052(8)
C14 0.0488(12) 0.0609(12) 0.0367(10) -0.0181(10) -0.0011(8) -0.0121(8)
C25 0.0392(11) 0.0510(11) 0.0520(11) -0.0213(9) 0.0014(9) -0.0061(9)
C12 0.0329(10) 0.0570(12) 0.0618(12) -0.0129(9) 0.0000(9) -0.0150(9)
C22 0.0469(12) 0.0643(12) 0.0448(11) -0.0203(10) -0.0008(9) -0.0200(9)
C27 0.0386(11) 0.0518(11) 0.0584(12) -0.0198(9) 0.0030(9) -0.0104(9)
C32 0.0334(10) 0.0538(11) 0.0573(12) -0.0175(8) 0.0023(8) -0.0091(9)
C34 0.0508(13) 0.0489(11) 0.0638(13) -0.0159(9) 0.0040(10) -0.0099(10)
C26 0.0490(12) 0.0548(12) 0.0590(12) -0.0244(9) 0.0057(9) -0.0172(10)
C23 0.0532(12) 0.0548(11) 0.0481(11) -0.0210(10) -0.0029(9) -0.0106(9)
C24 0.0560(14) 0.0611(13) 0.0546(13) -0.0276(12) -0.0042(10) -0.0055(10)
C6 0.0466(12) 0.0663(13) 0.0483(11) -0.0115(10) 0.0003(9) -0.0110(10)
C33 0.0512(13) 0.0582(12) 0.0603(13) -0.0190(10) 0.0083(10) -0.0207(10)
C8 0.0355(11) 0.0580(12) 0.0670(13) -0.0161(9) -0.0042(9) -0.0121(10)
C2 0.0482(12) 0.0630(12) 0.0472(11) -0.0156(10) -0.0017(9) -0.0115(9)
C17 0.0507(12) 0.0613(12) 0.0473(11) -0.0143(10) -0.0038(9) -0.0122(9)
C11 0.0490(13) 0.0616(13) 0.0800(15) -0.0246(11) -0.0027(11) -0.0195(11)
C13 0.0482(13) 0.0628(13) 0.0471(11) -0.0156(10) -0.0037(9) -0.0104(10)
C5 0.0463(13) 0.0776(15) 0.0668(15) -0.0077(11) 0.0054(11) -0.0188(12)
C9 0.0388(12) 0.0584(13) 0.0793(16) -0.0065(10) -0.0044(11) -0.0151(11)
C31 0.0437(12) 0.0820(15) 0.0564(13) -0.0271(11) 0.0035(10) -0.0146(11)
C10 0.0523(13) 0.0514(12) 0.0764(15) -0.0097(10) -0.0052(11) -0.0179(11)
C3 0.0554(13) 0.0637(13) 0.0557(12) -0.0169(11) -0.0148(10) -0.0051(10)
C4 0.0443(12) 0.0586(13) 0.0793(16) -0.0061(10) -0.0128(11) -0.0126(11)
C15 0.0510(13) 0.0677(14) 0.0594(13) -0.0259(11) 0.0018(10) -0.0078(11)
C21 0.0592(15) 0.0777(16) 0.0843(17) -0.0321(13) -0.0011(13) -0.0252(13)
C16 0.0600(15) 0.0583(13) 0.0653(14) -0.0217(11) -0.0031(11) -0.0012(10)
C28 0.0576(14) 0.0535(12) 0.0812(16) -0.0199(11) 0.0014(12) -0.0130(11)
C30 0.0491(13) 0.0839(17) 0.0618(14) -0.0294(12) -0.0085(11) 0.0142(13)
C29 0.0606(15) 0.0563(13) 0.0880(18) -0.0216(11) -0.0068(13) 0.0045(13)
C18 0.0607(16) 0.0724(15) 0.0703(15) -0.0084(12) -0.0149(12) -0.0095(12)
C20 0.0470(15) 0.106(2) 0.116(2) -0.0242(14) -0.0099(14) -0.0429(18)
C19 0.0596(17) 0.0880(19) 0.104(2) -0.0052(14) -0.0254(15) -0.0265(16)

loop_
_atom_type_symbol
_atom_type_description
_atom_type_scat_dispersion_real
_atom_type_scat_dispersion_imag
_atom_type_scat_source
C C 0.0181 0.0091 'International Tables Vol C Tables 4.2.6.8 and 6.1.1.4'
H H 0 0 'International Tables Vol C Tables 4.2.6.8 and 6.1.1.4'
Si Si 0.2541 0.3302 'International Tables Vol C Tables 4.2.6.8 and 6.1.1.4'

loop_
_geom_angle_atom_site_label_1
_geom_angle_atom_site_label_2
_geom_angle_atom_site_label_3
_geom_angle_site_symmetry_1
_geom_angle_site_symmetry_3
_geom_angle
_geom_angle_publ_flag
C1 Si C7 . . 109.26(8) ?
C1 Si C24 . . 111.99(10) ?
C7 Si C24 . . 111.63(10) ?
C1 Si C13 . . 108.42(9) ?
C7 Si C13 . . 109.40(9) ?
C24 Si C13 . . 106.01(11) ?
C6 C1 C2 . . 115.99(18) ?
C6 C1 Si . . 122.70(15) ?
C2 C1 Si . . 121.28(14) ?
C8 C7 C12 . . 116.43(17) ?
C8 C7 Si . . 121.88(15) ?
C12 C7 Si . . 121.67(14) ?
C23 C14 C15 . . 117.76(19) ?
C23 C14 C13 . . 122.66(19) ?
C15 C14 C13 . . 119.57(19) ?
C26 C25 C34 . . 118.44(18) ?
C26 C25 C24 . . 121.77(19) ?
C34 C25 C24 . . 119.78(18) ?
C11 C12 C7 . . 121.53(18) ?
C11 C12 H12 . . 119.2 ?
C7 C12 H12 . . 119.2 ?
C17 C22 C23 . . 119.21(19) ?
C17 C22 C21 . . 118.3(2) ?
C23 C22 C21 . . 122.5(2) ?
C28 C27 C32 . . 119.16(19) ?
C28 C27 C26 . . 122.86(19) ?
C32 C27 C26 . . 117.98(17) ?
C33 C32 C27 . . 118.82(18) ?
C33 C32 C31 . . 122.68(19) ?
C27 C32 C31 . . 118.49(18) ?
C33 C34 C25 . . 121.15(18) ?
C33 C34 H34 . . 119.4 ?
C25 C34 H34 . . 119.4 ?
C25 C26 C27 . . 122.31(18) ?
C25 C26 H26 . . 118.8 ?
C27 C26 H26 . . 118.8 ?
C14 C23 C22 . . 121.84(19) ?
C14 C23 H23 . . 119.1 ?
C22 C23 H23 . . 119.1 ?
C25 C24 Si . . 118.49(15) ?
C25 C24 H24B . . 108.9(13) ?
Si C24 H24B . . 106.1(13) ?
C25 C24 H24A . . 109.2(13) ?
Si C24 H24A . . 104.8(13) ?
H24B C24 H24A . . 109.1(18) ?
C5 C6 C1 . . 122.0(2) ?
C5 C6 H6 . . 119.0 ?
C1 C6 H6 . . 119.0 ?
C34 C33 C32 . . 121.29(19) ?
C34 C33 H33 . . 119.4 ?
C32 C33 H33 . . 119.4 ?
C9 C8 C7 . . 122.04(19) ?
C9 C8 H8 . . 119.0 ?
C7 C8 H8 . . 119.0 ?
C3 C2 C1 . . 121.88(19) ?
C3 C2 H2 . . 119.1 ?
C1 C2 H2 . . 119.1 ?
C16 C17 C18 . . 122.4(2) ?
C16 C17 C22 . . 118.1(2) ?
C18 C17 C22 . . 119.5(2) ?
C10 C11 C12 . . 120.6(2) ?
C10 C11 H11 . . 119.7 ?
C12 C11 H11 . . 119.7 ?
C14 C13 Si . . 115.41(14) ?
C14 C13 H13A . . 111.2(13) ?
Si C13 H13A . . 104.7(12) ?
C14 C13 H13B . . 111.9(14) ?
Si C13 H13B . . 105.3(14) ?
H13A C13 H13B . . 107.8(18) ?
C4 C5 C6 . . 120.4(2) ?
C4 C5 H5 . . 119.8 ?
C6 C5 H5 . . 119.8 ?
C8 C9 C10 . . 120.23(19) ?
C8 C9 H9 . . 119.9 ?
C10 C9 H9 . . 119.9 ?
C30 C31 C32 . . 120.4(2) ?
C30 C31 H31 . . 119.8 ?
C32 C31 H31 . . 119.8 ?
C11 C10 C9 . . 119.1(2) ?
C11 C10 H10 . . 120.4 ?
C9 C10 H10 . . 120.4 ?
C4 C3 C2 . . 120.5(2) ?
C4 C3 H3 . . 119.7 ?
C2 C3 H3 . . 119.7 ?
C5 C4 C3 . . 119.1(2) ?
C5 C4 H4 . . 120.4 ?
C3 C4 H4 . . 120.4 ?
C16 C15 C14 . . 121.7(2) ?
C16 C15 H15 . . 119.2 ?
C14 C15 H15 . . 119.2 ?
C20 C21 C22 . . 120.2(2) ?
C20 C21 H21 . . 119.9 ?
C22 C21 H21 . . 119.9 ?
C15 C16 C17 . . 121.3(2) ?
C15 C16 H16 . . 119.3 ?
C17 C16 H16 . . 119.3 ?
C29 C28 C27 . . 121.2(2) ?
C29 C28 H28 . . 119.4 ?
C27 C28 H28 . . 119.4 ?
C31 C30 C29 . . 120.1(2) ?
C31 C30 H30 . . 119.9 ?
C29 C30 H30 . . 119.9 ?
C28 C29 C30 . . 120.6(2) ?
C28 C29 H29 . . 119.7 ?
C30 C29 H29 . . 119.7 ?
C19 C18 C17 . . 120.7(2) ?
C19 C18 H18 . . 119.6 ?
C17 C18 H18 . . 119.6 ?
C21 C20 C19 . . 121.1(2) ?
C21 C20 H20 . . 119.4 ?
C19 C20 H20 . . 119.4 ?
C18 C19 C20 . . 120.2(3) ?
C18 C19 H19 . . 119.9 ?
C20 C19 H19 . . 119.9 ?

loop_
_geom_bond_atom_site_label_1
_geom_bond_atom_site_label_2
_geom_bond_site_symmetry_2
_geom_bond_distance
_geom_bond_publ_flag
Si C1 . 1.868(2) ?
Si C7 . 1.8714(19) ?
Si C24 . 1.883(2) ?
Si C13 . 1.887(2) ?
C1 C6 . 1.393(3) ?
C1 C2 . 1.399(3) ?
C7 C8 . 1.393(3) ?
C7 C12 . 1.399(3) ?
C14 C23 . 1.373(3) ?
C14 C15 . 1.409(3) ?
C14 C13 . 1.501(3) ?
C25 C26 . 1.356(3) ?
C25 C34 . 1.414(3) ?
C25 C24 . 1.513(3) ?
C12 C11 . 1.376(3) ?
C12 H12 . 0.9300 ?
C22 C17 . 1.412(3) ?
C22 C23 . 1.413(3) ?
C22 C21 . 1.415(3) ?
C27 C28 . 1.395(3) ?
C27 C32 . 1.411(3) ?
C27 C26 . 1.432(3) ?
C32 C33 . 1.409(3) ?
C32 C31 . 1.421(3) ?
C34 C33 . 1.357(3) ?
C34 H34 . 0.9300 ?
C26 H26 . 0.9300 ?
C23 H23 . 0.9300 ?
C24 H24B . 0.98(2) ?
C24 H24A . 0.95(2) ?
C6 C5 . 1.378(3) ?
C6 H6 . 0.9300 ?
C33 H33 . 0.9300 ?
C8 C9 . 1.375(3) ?
C8 H8 . 0.9300 ?
C2 C3 . 1.375(3) ?
C2 H2 . 0.9300 ?
C17 C16 . 1.402(3) ?
C17 C18 . 1.409(3) ?
C11 C10 . 1.373(3) ?
C11 H11 . 0.9300 ?
C13 H13A . 0.98(2) ?
C13 H13B . 1.00(3) ?
C5 C4 . 1.371(3) ?
C5 H5 . 0.9300 ?
C9 C10 . 1.379(3) ?
C9 H9 . 0.9300 ?
C31 C30 . 1.362(3) ?
C31 H31 . 0.9300 ?
C10 H10 . 0.9300 ?
C3 C4 . 1.372(3) ?
C3 H3 . 0.9300 ?
C4 H4 . 0.9300 ?
C15 C16 . 1.357(3) ?
C15 H15 . 0.9300 ?
C21 C20 . 1.360(3) ?
C21 H21 . 0.9300 ?
C16 H16 . 0.9300 ?
C28 C29 . 1.349(3) ?
C28 H28 . 0.9300 ?
C30 C29 . 1.398(3) ?
C30 H30 . 0.9300 ?
C29 H29 . 0.9300 ?
C18 C19 . 1.348(3) ?
C18 H18 . 0.9300 ?
C20 C19 . 1.393(4) ?
C20 H20 . 0.9300 ?
C19 H19 . 0.9300 ?

loop_
_geom_hbond_atom_site_label_D
_geom_hbond_atom_site_label_H
_geom_hbond_atom_site_label_A
_geom_hbond_site_symmetry_A
_geom_hbond_distance_DH
_geom_hbond_distance_HA
_geom_hbond_distance_DA
_geom_hbond_angle_DHA
C3 H3 Cg1 2_667 0.93 2.66 3.569(2) 166
C5 H5 Cg2 2_666 0.93 2.88 3.664(2) 143
C9 H9 Cg3 2_567 0.93 2.76 3.577(2) 148

loop_
_cod_related_entry_id
_cod_related_entry_database
_cod_related_entry_code
1 ChemSpider 24743837
